data_4103965
loop_
_publ_author_name
'Soo Hyuk Choi'
'Ilia A. Guzei'
'Lara C. Spencer'
'Samuel H. Gellman'

_publ_contact_author_address
;
Department of Chemistry
University of Wisconsin-Madison
1101 University Ave
Madison, WI  53706
USA
;
_publ_contact_author_email iguzei@chem.wisc.edu
_publ_contact_author_fax 608-262-0381
_publ_contact_author_name
;
Guzei, Ilia A. 
;
_publ_contact_author_phone 608-263-4694
_publ_section_title
;
 Crystallographic Characterization of Helical Secondary Structures in 2:1
 and 1:2 \a/\b-Peptides
;
_journal_name_full 'Journal of the American Chemical Society'
_journal_page_first 2917
_journal_page_last 2924
_journal_paper_doi 10.1021/ja808168y
_journal_volume 131
_journal_year 2009
_chemical_absolute_configuration ad
_chemical_formula_moiety 'C50 H77.50 Br N7 O10.75'
_chemical_formula_sum 'C50 H77.5 Br N7 O10.75'
_chemical_formula_weight 1028.60
_chemical_name_systematic
;

 ?

;
_space_group_IT_number 4
_symmetry_cell_setting monoclinic
_symmetry_Int_Tables_number 4
_symmetry_space_group_name_Hall 'P 2yb'
_symmetry_space_group_name_H-M 'P 1 21 1'
_atom_sites_solution_hydrogens geom
_atom_sites_solution_primary direct
_atom_sites_solution_secondary difmap
_audit_creation_method
;
manual editing of the CIF file 
created by SHELXTL Ver. 6.10
and processed with modiCIfer-09152005. 
;
_audit_update_record
;
2006-08-17 # Formatted by publCIF
;
_cell_angle_alpha 90.00
_cell_angle_beta 96.332(4)
_cell_angle_gamma 90.00
_cell_formula_units_Z 2
_cell_length_a 12.226(3)
_cell_length_b 10.535(3)
_cell_length_c 20.547(5)
_cell_measurement_reflns_used 7923
_cell_measurement_temperature 100(2)
_cell_measurement_theta_max 27.2350
_cell_measurement_theta_min 2.1741
_cell_volume 2630.3(12)
_computing_cell_refinement 'SAINT Ver. 6.22  (Bruker-AXS, 2003)'
_computing_data_collection 'SMART Ver. 5.622 (Bruker-AXS, 2003)'
_computing_data_reduction 'SAINT Ver. 6.22'
_computing_molecular_graphics 'SHELXTL Ver. 6.10'
_computing_publication_material 'SHELXTL Ver. 6.10'
_computing_structure_refinement 'SHELXTL Ver. 6.10'
_computing_structure_solution 'SHELXTL Ver. 6.10 (Bruker-AXS, 2003)'
_diffrn_ambient_temperature 100(2)
_diffrn_measured_fraction_theta_full 1.000
_diffrn_measured_fraction_theta_max 1.000
_diffrn_measurement_device_type 'Bruker CCD-1000 area detector'
_diffrn_measurement_method '0.30\% \w scans'
_diffrn_radiation_monochromator graphite
_diffrn_radiation_source 'fine-focus sealed tube'
_diffrn_radiation_type Mo-K\a
_diffrn_radiation_wavelength 0.71073
_diffrn_reflns_av_R_equivalents 0.0656
_diffrn_reflns_av_sigmaI/netI 0.0942
_diffrn_reflns_limit_h_max 15
_diffrn_reflns_limit_h_min -15
_diffrn_reflns_limit_k_max 12
_diffrn_reflns_limit_k_min -12
_diffrn_reflns_limit_l_max 25
_diffrn_reflns_limit_l_min -25
_diffrn_reflns_number 28498
_diffrn_reflns_theta_full 26.00
_diffrn_reflns_theta_max 26.00
_diffrn_reflns_theta_min 1.85
_diffrn_standards_number 0
_exptl_absorpt_coefficient_mu 0.845
_exptl_absorpt_correction_T_max 0.8426
_exptl_absorpt_correction_T_min 0.6774
_exptl_absorpt_correction_type multi-scan
_exptl_absorpt_process_details
;
SADABS  (Bruker-AXS, 2003)
;
_exptl_crystal_colour colorless
_exptl_crystal_density_diffrn 1.299
_exptl_crystal_density_method 'not measured'
_exptl_crystal_description block
_exptl_crystal_F_000 1095
_exptl_crystal_size_max 0.50
_exptl_crystal_size_mid 0.44
_exptl_crystal_size_min 0.21
_platon_squeeze_details
;
;
_refine_diff_density_max 0.547
_refine_diff_density_min -1.046
_refine_diff_density_rms 0.075
_refine_ls_abs_structure_details 'Flack H D (1983), Acta Cryst. A39, 876-881'
_refine_ls_abs_structure_Flack 0.016(10)
_refine_ls_extinction_method none
_refine_ls_goodness_of_fit_ref 1.038
_refine_ls_hydrogen_treatment undef
_refine_ls_matrix_type full
_refine_ls_number_parameters 586
_refine_ls_number_reflns 10240
_refine_ls_number_restraints 42
_refine_ls_restrained_S_all 1.039
_refine_ls_R_factor_all 0.1015
_refine_ls_R_factor_gt 0.0709
_refine_ls_shift/su_max 0.000
_refine_ls_shift/su_mean 0.000
_refine_ls_structure_factor_coef Fsqd
_refine_ls_weighting_details 'calc w=1/[\s^2^(Fo^2^)+(0.1082P)^2^+0.0000P] where P=(Fo^2^+2Fc^2^)/3'
_refine_ls_weighting_scheme calc
_refine_ls_wR_factor_gt 0.1715
_refine_ls_wR_factor_ref 0.1863
_reflns_number_gt 7096
_reflns_number_total 10240
_reflns_threshold_expression I>2\s(I)
_cod_data_source_file ja808168y_si_008.cif
_cod_data_source_block gellman59
_cod_original_cell_volume 2630.4(11)
_cod_original_sg_symbol_Hall 'P 2yb       '
_cod_original_sg_symbol_H-M 'P 1 21 1 '
_cod_original_formula_sum 'C50 H77.50 Br N7 O10.75'
_cod_database_code 4103965

loop_
_symmetry_equiv_pos_as_xyz
'x, y, z'
'-x, y+1/2, -z'

loop_
_atom_site_label
_atom_site_type_symbol
_atom_site_fract_x
_atom_site_fract_y
_atom_site_fract_z
_atom_site_U_iso_or_equiv
_atom_site_adp_type
_atom_site_occupancy
_atom_site_symmetry_multiplicity
_atom_site_calc_flag
_atom_site_refinement_flags
_atom_site_disorder_assembly
_atom_site_disorder_group
Br1 Br 1.41396(6) -0.30977(8) 1.05095(3) 0.0657(3) Uani 1 1 d . . .
O1 O 0.3149(3) 0.8960(3) 0.62099(16) 0.0275(8) Uani 1 1 d . . .
O2 O 0.4760(3) 0.7859(3) 0.62324(16) 0.0268(8) Uani 1 1 d . . .
O3 O 0.7410(3) 0.8786(3) 0.69080(18) 0.0327(9) Uani 1 1 d . . .
O4 O 0.7130(3) 0.5166(3) 0.78749(16) 0.0260(8) Uani 1 1 d . . .
O7 O 1.0325(4) 0.0767(4) 0.7277(2) 0.0593(13) Uani 1 1 d . . .
O8 O 1.3440(3) 0.2150(3) 0.66891(17) 0.0346(8) Uani 1 1 d . . .
O9 O 1.4539(3) 0.1072(3) 0.80120(17) 0.0297(8) Uani 1 1 d . . .
O10 O 1.2686(3) 0.1074(3) 0.79631(17) 0.0270(8) Uani 1 1 d . . .
N1 N 0.4729(3) 0.9958(4) 0.6456(2) 0.0263(9) Uani 1 1 d . . .
H1 H 0.4312 1.0606 0.6539 0.032 Uiso 1 1 calc R . .
N2 N 0.6028(3) 0.9020(4) 0.75478(18) 0.0214(9) Uani 1 1 d . . .
H2 H 0.5386 0.9376 0.7584 0.026 Uiso 1 1 calc R . .
N6 N 1.0059(4) 0.2549(4) 0.6662(3) 0.0394(12) Uani 1 1 d . . .
H6 H 0.9651 0.3235 0.6599 0.047 Uiso 1 1 calc R . .
N7 N 1.2709(3) 0.3407(4) 0.7409(2) 0.0280(10) Uani 1 1 d . . .
H7 H 1.2189 0.3949 0.7482 0.034 Uiso 1 1 calc R . .
C1 C 0.1321(4) 0.8416(6) 0.6062(3) 0.0406(14) Uani 1 1 d . . .
H1A H 0.1220 0.8807 0.6484 0.061 Uiso 1 1 calc R . .
H1B H 0.0765 0.7754 0.5961 0.061 Uiso 1 1 calc R . .
H1C H 0.1243 0.9064 0.5718 0.061 Uiso 1 1 calc R . .
C2 C 0.2583(5) 0.7198(5) 0.5455(3) 0.0415(14) Uani 1 1 d . . .
H2A H 0.2451 0.7813 0.5097 0.062 Uiso 1 1 calc R . .
H2B H 0.2055 0.6499 0.5383 0.062 Uiso 1 1 calc R . .
H2C H 0.3333 0.6865 0.5469 0.062 Uiso 1 1 calc R . .
C3 C 0.2664(4) 0.6912(6) 0.6656(2) 0.0362(12) Uani 1 1 d . . .
H3A H 0.3391 0.6526 0.6641 0.054 Uiso 1 1 calc R . .
H3B H 0.2100 0.6248 0.6616 0.054 Uiso 1 1 calc R . .
H3C H 0.2647 0.7360 0.7072 0.054 Uiso 1 1 calc R . .
C4 C 0.2442(4) 0.7841(5) 0.6096(3) 0.0284(11) Uani 1 1 d . . .
C5 C 0.4252(4) 0.8851(5) 0.6297(2) 0.0225(10) Uani 1 1 d . . .
C6 C 0.6173(4) 1.1501(4) 0.6745(3) 0.0273(11) Uani 1 1 d . . .
H6A H 0.5774 1.2112 0.6448 0.041 Uiso 1 1 calc R . .
H6B H 0.6966 1.1656 0.6760 0.041 Uiso 1 1 calc R . .
H6C H 0.5947 1.1600 0.7185 0.041 Uiso 1 1 calc R . .
C7 C 0.6332(4) 0.9968(6) 0.5832(3) 0.0352(13) Uani 1 1 d . . .
H7A H 0.6178 0.9101 0.5676 0.053 Uiso 1 1 calc R . .
H7B H 0.7128 1.0119 0.5874 0.053 Uiso 1 1 calc R . .
H7C H 0.5962 1.0574 0.5520 0.053 Uiso 1 1 calc R . .
C8 C 0.5911(4) 1.0139(4) 0.6497(2) 0.0249(11) Uani 1 1 d . . .
C9 C 0.6498(4) 0.9233(4) 0.7005(2) 0.0220(10) Uani 1 1 d . . .
C10 C 0.6511(4) 0.8236(4) 0.8083(2) 0.0210(10) Uani 1 1 d . . .
H10 H 0.7312 0.8124 0.8041 0.025 Uiso 1 1 calc R . .
C11 C 0.6383(5) 0.8817(5) 0.8757(2) 0.0322(12) Uani 1 1 d . . .
H11A H 0.5628 0.9141 0.8777 0.039 Uiso 1 1 calc R . .
H11B H 0.6916 0.9514 0.8862 0.039 Uiso 1 1 calc R . .
C12 C 0.6630(5) 0.7681(5) 0.9220(3) 0.0385(14) Uani 1 1 d . . .
H12A H 0.7434 0.7569 0.9328 0.046 Uiso 1 1 calc R . .
H12B H 0.6290 0.7803 0.9631 0.046 Uiso 1 1 calc R . .
C13 C 0.6128(5) 0.6537(5) 0.8841(3) 0.0345(13) Uani 1 1 d . . .
H13A H 0.5411 0.6314 0.8992 0.041 Uiso 1 1 calc R . .
H13B H 0.6624 0.5795 0.8908 0.041 Uiso 1 1 calc R . .
C14 C 0.5973(4) 0.6914(5) 0.8117(2) 0.0245(10) Uani 1 1 d . . .
H14 H 0.5166 0.7005 0.7979 0.029 Uiso 1 1 calc R . .
C15 C 0.6435(4) 0.5956(4) 0.7665(2) 0.0208(10) Uani 1 1 d D . .
O5 O 0.8851(5) 0.4824(6) 0.6165(3) 0.0335(14) Uiso 0.60 1 d PD A 1
O6 O 1.1104(4) 0.5163(6) 0.7635(3) 0.0263(15) Uiso 0.60 1 d PD A 1
N3 N 0.5970(6) 0.6005(7) 0.7032(2) 0.016(2) Uiso 0.60 1 d PD A 1
H3 H 0.5445 0.6562 0.6926 0.019 Uiso 0.60 1 calc PR A 1
N4 N 0.8602(5) 0.6504(6) 0.6822(4) 0.0220(15) Uiso 0.60 1 d PD A 1
H4 H 0.8125 0.7034 0.6963 0.026 Uiso 0.60 1 calc PR A 1
N5 N 0.9354(5) 0.4565(5) 0.7721(4) 0.0183(17) Uiso 0.60 1 d PD A 1
H5 H 0.8658 0.4785 0.7635 0.022 Uiso 0.60 1 calc PR A 1
C16 C 0.6300(7) 0.5185(8) 0.6527(3) 0.0172(19) Uiso 0.60 1 d PD A 1
H16 H 0.6695 0.4432 0.6736 0.021 Uiso 0.60 1 calc PR A 1
C17 C 0.5316(7) 0.4721(8) 0.6056(4) 0.0251(18) Uiso 0.60 1 d PD A 1
H17A H 0.4896 0.4050 0.6256 0.030 Uiso 0.60 1 calc PR A 1
H17B H 0.4815 0.5427 0.5907 0.030 Uiso 0.60 1 calc PR A 1
C18 C 0.5916(7) 0.4203(8) 0.5500(4) 0.0293(19) Uiso 0.60 1 d PD A 1
H18A H 0.6353 0.3439 0.5638 0.035 Uiso 0.60 1 calc PR A 1
H18B H 0.5397 0.3996 0.5110 0.035 Uiso 0.60 1 calc PR A 1
C19 C 0.6653(8) 0.5318(8) 0.5369(4) 0.031(2) Uiso 0.60 1 d PD A 1
H19A H 0.6235 0.5970 0.5098 0.038 Uiso 0.60 1 calc PR A 1
H19B H 0.7282 0.5033 0.5141 0.038 Uiso 0.60 1 calc PR A 1
C20 C 0.7061(8) 0.5853(8) 0.6068(3) 0.0240(18) Uiso 0.60 1 d PD A 1
H20 H 0.6882 0.6779 0.6065 0.029 Uiso 0.60 1 calc PR A 1
C21 C 0.8267(7) 0.5714(8) 0.6342(4) 0.0230(18) Uiso 0.60 1 d PD A 1
C22 C 0.9715(6) 0.6525(7) 0.7119(4) 0.0232(18) Uiso 0.60 1 d PD A 1
H22 H 1.0202 0.6606 0.6761 0.028 Uiso 0.60 1 calc PR A 1
C23 C 0.9887(8) 0.7688(8) 0.7547(5) 0.038(2) Uiso 0.60 1 d PD A 1
H23A H 0.9869 0.8448 0.7271 0.056 Uiso 0.60 1 calc PR A 1
H23B H 1.0602 0.7631 0.7812 0.056 Uiso 0.60 1 calc PR A 1
H23C H 0.9301 0.7740 0.7835 0.056 Uiso 0.60 1 calc PR A 1
C24 C 1.0086(6) 0.5364(6) 0.7520(5) 0.0205(19) Uiso 0.60 1 d PD A 1
O5A O 0.9405(7) 0.5182(8) 0.6435(4) 0.030(2) Uiso 0.40 1 d PD A 2
O6A O 1.1222(6) 0.5166(8) 0.7922(5) 0.019(2) Uiso 0.40 1 d PD A 2
N3A N 0.6230(10) 0.6152(11) 0.7007(2) 0.024(4) Uiso 0.40 1 d PD A 2
H3A1 H 0.5797 0.6788 0.6871 0.029 Uiso 0.40 1 calc PR A 2
N4A N 0.8881(7) 0.6722(9) 0.7101(5) 0.023(2) Uiso 0.40 1 d PD A 2
H4A H 0.8353 0.7234 0.7196 0.028 Uiso 0.40 1 calc PR A 2
N5A N 0.9401(7) 0.4718(5) 0.7952(6) 0.026(3) Uiso 0.40 1 d PD A 2
H5A H 0.8752 0.5061 0.7981 0.031 Uiso 0.40 1 calc PR A 2
C16A C 0.6681(10) 0.5379(11) 0.6519(4) 0.021(3) Uiso 0.40 1 d PD A 2
H16A H 0.7011 0.4594 0.6733 0.025 Uiso 0.40 1 calc PR A 2
C17A C 0.5793(10) 0.4997(13) 0.5961(5) 0.029(3) Uiso 0.40 1 d PD A 2
H17C H 0.5333 0.4291 0.6096 0.035 Uiso 0.40 1 calc PR A 2
H17D H 0.5314 0.5725 0.5818 0.035 Uiso 0.40 1 calc PR A 2
C18A C 0.647(2) 0.459(3) 0.5432(12) 0.181 Uiso 0.40 1 d PD A 2
H18C H 0.6036 0.4629 0.4997 0.217 Uiso 0.40 1 calc PR A 2
H18D H 0.6743 0.3708 0.5508 0.217 Uiso 0.40 1 calc PR A 2
C19A C 0.7420(12) 0.5512(15) 0.5471(6) 0.047(4) Uiso 0.40 1 d PD A 2
H19C H 0.7262 0.6195 0.5143 0.057 Uiso 0.40 1 calc PR A 2
H19D H 0.8100 0.5070 0.5378 0.057 Uiso 0.40 1 calc PR A 2
C20A C 0.7581(9) 0.6094(11) 0.6177(5) 0.029(3) Uiso 0.40 1 d PD A 2
H20A H 0.7375 0.7012 0.6145 0.035 Uiso 0.40 1 calc PR A 2
C21A C 0.8701(9) 0.5986(10) 0.6578(5) 0.021(3) Uiso 0.40 1 d PD A 2
C22A C 0.9901(8) 0.6721(9) 0.7520(5) 0.022(2) Uiso 0.40 1 d PD A 2
H22A H 1.0491 0.7003 0.7252 0.027 Uiso 0.40 1 calc PR A 2
C23A C 0.9844(12) 0.7671(12) 0.8058(6) 0.040(3) Uiso 0.40 1 d PD A 2
H23D H 0.9706 0.8517 0.7868 0.060 Uiso 0.40 1 calc PR A 2
H23E H 1.0543 0.7676 0.8341 0.060 Uiso 0.40 1 calc PR A 2
H23F H 0.9246 0.7442 0.8316 0.060 Uiso 0.40 1 calc PR A 2
C24A C 1.0227(7) 0.5430(8) 0.7804(7) 0.021(3) Uiso 0.40 1 d PD A 2
C25 C 0.9566(4) 0.3363(5) 0.8068(3) 0.0371(13) Uani 1 1 d D . .
H25A H 1.0379 0.3227 0.8154 0.045 Uiso 0.60 1 calc PR A 1
H25B H 1.0375 0.3201 0.8158 0.045 Uiso 0.40 1 calc PR A 2
C26 C 0.9039(5) 0.3129(5) 0.8699(4) 0.0563(18) Uani 1 1 d D A .
H26A H 0.9585 0.2776 0.9044 0.068 Uiso 0.590(10) 1 calc PR B 1
H26B H 0.8743 0.3930 0.8862 0.068 Uiso 0.590(10) 1 calc PR B 1
H26C H 0.9522 0.3483 0.9074 0.068 Uiso 0.410(10) 1 d PR B 2
H26D H 0.8297 0.3508 0.8693 0.068 Uiso 0.410(10) 1 d PR B 2
C27 C 0.8128(8) 0.2195(8) 0.8519(5) 0.064(3) Uani 0.590(10) 1 d PD A 1
H27A H 0.7931 0.1732 0.8909 0.077 Uiso 0.590(10) 1 calc PR B 1
H27B H 0.7464 0.2621 0.8302 0.077 Uiso 0.590(10) 1 calc PR B 1
C27A C 0.9002(13) 0.1707(7) 0.8750(5) 0.064(3) Uani 0.410(10) 1 d PD A 2
H27C H 0.9737 0.1353 0.8899 0.077 Uiso 0.410(10) 1 calc PR B 2
H27D H 0.8471 0.1430 0.9052 0.077 Uiso 0.410(10) 1 calc PR B 2
C28 C 0.8628(6) 0.1323(6) 0.8057(4) 0.065(2) Uani 1 1 d D . .
H28A H 0.8072 0.0751 0.7825 0.078 Uiso 0.590(10) 1 calc PR A 1
H28B H 0.9234 0.0811 0.8283 0.078 Uiso 0.590(10) 1 calc PR B 1
H28C H 0.7814 0.1290 0.7990 0.078 Uiso 0.410(10) 1 d PR B 2
H28D H 0.8914 0.0472 0.7961 0.078 Uiso 0.410(10) 1 d PR B 2
C29 C 0.9052(4) 0.2301(5) 0.7594(3) 0.0419(15) Uani 1 1 d . A .
H29 H 0.8411 0.2664 0.7309 0.050 Uiso 1 1 calc R . .
C30 C 0.9873(4) 0.1778(5) 0.7163(3) 0.0416(14) Uani 1 1 d . . .
C31 C 1.0887(4) 0.2322(5) 0.6220(3) 0.0364(14) Uani 1 1 d . . .
H31 H 1.1216 0.1464 0.6314 0.044 Uiso 1 1 calc R A .
C32 C 1.0451(5) 0.2393(8) 0.5480(4) 0.066(2) Uani 1 1 d . A .
H32A H 0.9662 0.2627 0.5425 0.080 Uiso 1 1 calc R . .
H32B H 1.0536 0.1561 0.5267 0.080 Uiso 1 1 calc R . .
C33 C 1.1155(6) 0.3438(9) 0.5168(4) 0.074(2) Uani 1 1 d . . .
H33A H 1.1281 0.3212 0.4714 0.088 Uiso 1 1 calc R A .
H33B H 1.0796 0.4280 0.5168 0.088 Uiso 1 1 calc R . .
C34 C 1.2186(5) 0.3416(6) 0.5608(3) 0.0434(14) Uani 1 1 d . A .
H34A H 1.2613 0.4204 0.5566 0.052 Uiso 1 1 calc R . .
H34B H 1.2645 0.2679 0.5514 0.052 Uiso 1 1 calc R . .
C35 C 1.1812(4) 0.3310(5) 0.6289(3) 0.0352(13) Uani 1 1 d . A .
H35 H 1.1504 0.4145 0.6412 0.042 Uiso 1 1 calc R . .
C36 C 1.2723(4) 0.2927(5) 0.6805(3) 0.0268(11) Uani 1 1 d . . .
C37 C 1.4619(4) 0.3713(5) 0.7876(3) 0.0394(14) Uani 1 1 d . A .
H37A H 1.4856 0.3501 0.7449 0.059 Uiso 1 1 calc R . .
H37B H 1.5176 0.3424 0.8224 0.059 Uiso 1 1 calc R . .
H37C H 1.4527 0.4634 0.7909 0.059 Uiso 1 1 calc R . .
C38 C 1.3102(5) 0.3493(6) 0.8590(3) 0.0423(14) Uani 1 1 d . A .
H38A H 1.2986 0.4413 0.8578 0.063 Uiso 1 1 calc R . .
H38B H 1.3644 0.3277 0.8961 0.063 Uiso 1 1 calc R . .
H38C H 1.2405 0.3064 0.8640 0.063 Uiso 1 1 calc R . .
C39 C 1.3528(4) 0.3059(5) 0.7949(3) 0.0310(12) Uani 1 1 d . . .
C40 C 1.3669(4) 0.1631(5) 0.7966(2) 0.0240(11) Uani 1 1 d . A .
C41 C 1.2653(4) -0.0285(5) 0.7933(3) 0.0307(12) Uani 1 1 d . . .
H41A H 1.3148 -0.0576 0.7613 0.037 Uiso 1 1 calc R . .
H41B H 1.1896 -0.0554 0.7769 0.037 Uiso 1 1 calc R . .
C42 C 1.2980(4) -0.0921(5) 0.8569(2) 0.0255(11) Uani 1 1 d . . .
C43 C 1.3327(5) -0.0276(6) 0.9137(3) 0.0419(14) Uani 1 1 d . . .
H43 H 1.3328 0.0625 0.9134 0.050 Uiso 1 1 calc R . .
C44 C 1.3678(5) -0.0916(6) 0.9719(3) 0.0430(15) Uani 1 1 d . . .
H44 H 1.3942 -0.0454 1.0101 0.052 Uiso 1 1 calc R . .
C45 C 1.3639(4) -0.2203(6) 0.9734(3) 0.0354(13) Uani 1 1 d . . .
C46 C 1.3262(4) -0.2879(6) 0.9174(3) 0.0408(14) Uani 1 1 d . . .
H46 H 1.3223 -0.3779 0.9187 0.049 Uiso 1 1 calc R . .
C47 C 1.2945(4) -0.2246(5) 0.8599(2) 0.0284(12) Uani 1 1 d . . .
H47 H 1.2698 -0.2716 0.8216 0.034 Uiso 1 1 calc R . .

loop_
_atom_site_aniso_label
_atom_site_aniso_U_11
_atom_site_aniso_U_22
_atom_site_aniso_U_33
_atom_site_aniso_U_23
_atom_site_aniso_U_13
_atom_site_aniso_U_12
Br1 0.0744(5) 0.0672(5) 0.0480(4) 0.0312(4) -0.0277(3) -0.0318(4)
O1 0.0295(19) 0.0131(17) 0.038(2) -0.0009(15) -0.0049(15) 0.0036(14)
O2 0.0329(19) 0.0157(17) 0.0304(19) 0.0003(14) -0.0030(15) 0.0120(15)
O3 0.034(2) 0.0221(18) 0.045(2) 0.0072(16) 0.0148(17) 0.0112(16)
O4 0.0157(16) 0.0236(18) 0.039(2) 0.0068(15) 0.0020(14) 0.0110(14)
O7 0.066(3) 0.018(2) 0.087(3) 0.004(2) -0.023(2) 0.011(2)
O8 0.0262(18) 0.024(2) 0.052(2) -0.0053(17) 0.0000(16) 0.0115(16)
O9 0.0215(19) 0.032(2) 0.034(2) -0.0022(16) -0.0024(15) 0.0132(16)
O10 0.0180(18) 0.0175(17) 0.043(2) 0.0012(15) -0.0077(15) 0.0003(14)
N1 0.025(2) 0.017(2) 0.035(2) -0.0017(18) -0.0067(18) 0.0058(17)
N2 0.017(2) 0.023(2) 0.025(2) 0.0021(17) 0.0067(17) 0.0087(17)
N6 0.021(2) 0.021(2) 0.072(3) 0.008(2) -0.015(2) 0.0012(18)
N7 0.016(2) 0.022(2) 0.045(3) -0.004(2) -0.0021(18) 0.0148(17)
C1 0.027(3) 0.030(3) 0.061(4) -0.007(3) -0.009(3) -0.003(2)
C2 0.062(4) 0.027(3) 0.033(3) -0.002(2) -0.008(3) 0.004(3)
C3 0.037(3) 0.031(3) 0.040(3) 0.008(3) -0.001(2) 0.006(3)
C4 0.028(3) 0.019(3) 0.036(3) -0.007(2) -0.005(2) -0.005(2)
C5 0.021(3) 0.022(3) 0.024(2) 0.003(2) 0.0001(19) 0.014(2)
C6 0.020(2) 0.015(3) 0.045(3) 0.003(2) -0.009(2) 0.0007(19)
C7 0.032(3) 0.037(3) 0.038(3) 0.008(3) 0.010(2) 0.005(3)
C8 0.023(3) 0.015(2) 0.037(3) 0.005(2) 0.005(2) 0.011(2)
C9 0.013(2) 0.017(2) 0.035(3) 0.000(2) 0.002(2) 0.0038(19)
C10 0.013(2) 0.021(2) 0.027(3) -0.002(2) -0.0044(19) 0.0069(19)
C11 0.035(3) 0.039(3) 0.021(3) -0.005(2) -0.002(2) 0.001(2)
C12 0.045(3) 0.042(3) 0.028(3) 0.009(3) 0.001(2) 0.001(3)
C13 0.038(3) 0.027(3) 0.041(3) 0.011(2) 0.013(2) 0.007(2)
C14 0.016(2) 0.028(3) 0.028(2) -0.002(2) -0.0004(18) 0.003(2)
C15 0.014(2) 0.019(2) 0.029(3) 0.003(2) 0.000(2) 0.006(2)
C25 0.024(3) 0.023(3) 0.064(4) 0.013(3) 0.003(3) 0.004(2)
C26 0.056(4) 0.035(4) 0.082(5) 0.008(3) 0.026(4) -0.004(3)
C27 0.045(5) 0.065(7) 0.084(7) 0.038(6) 0.014(5) 0.001(5)
C27A 0.045(5) 0.065(7) 0.084(7) 0.038(6) 0.014(5) 0.001(5)
C28 0.053(4) 0.037(4) 0.095(6) 0.034(4) -0.034(4) -0.018(3)
C29 0.019(3) 0.027(3) 0.075(4) 0.018(3) -0.016(3) -0.009(2)
C30 0.030(3) 0.016(3) 0.073(4) -0.003(3) -0.022(3) -0.004(2)
C31 0.023(3) 0.013(3) 0.068(4) -0.006(2) -0.017(3) 0.006(2)
C32 0.039(4) 0.084(6) 0.070(5) -0.016(4) -0.023(3) 0.006(4)
C33 0.063(5) 0.089(6) 0.063(5) 0.010(4) -0.019(4) 0.005(4)
C34 0.055(4) 0.030(3) 0.043(3) 0.003(3) -0.007(3) 0.005(3)
C35 0.028(3) 0.025(3) 0.049(3) 0.000(2) -0.011(2) 0.005(2)
C36 0.024(3) 0.013(2) 0.041(3) 0.001(2) -0.006(2) 0.000(2)
C37 0.028(3) 0.025(3) 0.060(4) -0.008(3) -0.019(3) 0.002(2)
C38 0.036(3) 0.037(3) 0.052(4) -0.015(3) -0.005(3) 0.010(3)
C39 0.024(3) 0.022(3) 0.043(3) -0.010(2) -0.012(2) 0.007(2)
C40 0.020(2) 0.024(3) 0.026(2) -0.005(2) -0.0084(19) 0.007(2)
C41 0.033(3) 0.020(3) 0.037(3) -0.006(2) -0.003(2) 0.002(2)
C42 0.018(2) 0.026(3) 0.033(3) -0.002(2) 0.002(2) 0.000(2)
C43 0.054(4) 0.035(3) 0.033(3) -0.005(3) -0.010(3) 0.005(3)
C44 0.058(4) 0.046(4) 0.024(3) -0.003(3) -0.001(3) -0.009(3)
C45 0.030(3) 0.040(3) 0.035(3) 0.004(3) -0.003(2) -0.010(3)
C46 0.039(3) 0.037(3) 0.043(3) 0.011(3) -0.007(2) -0.008(3)
C47 0.028(3) 0.026(3) 0.028(3) 0.006(2) -0.010(2) -0.004(2)

loop_
_atom_type_symbol
_atom_type_description
_atom_type_scat_dispersion_real
_atom_type_scat_dispersion_imag
_atom_type_scat_source
C C 0.0033 0.0016 'International Tables Vol C Tables 4.2.6.8 and 6.1.1.4'
H H 0.0000 0.0000 'International Tables Vol C Tables 4.2.6.8 and 6.1.1.4'
N N 0.0061 0.0033 'International Tables Vol C Tables 4.2.6.8 and 6.1.1.4'
O O 0.0106 0.0060 'International Tables Vol C Tables 4.2.6.8 and 6.1.1.4'
Br Br -0.2901 2.4595 'International Tables Vol C Tables 4.2.6.8 and 6.1.1.4'

loop_
_geom_angle_atom_site_label_1
_geom_angle_atom_site_label_2
_geom_angle_atom_site_label_3
_geom_angle
C5 O1 C4 121.2(4)
C40 O10 C41 117.4(4)
C5 N1 C8 122.5(4)
C5 N1 H1 118.8
C8 N1 H1 118.8
C9 N2 C10 123.8(4)
C9 N2 H2 118.1
C10 N2 H2 118.1
C30 N6 C31 124.4(4)
C30 N6 H6 117.8
C31 N6 H6 117.8
C36 N7 C39 122.1(4)
C36 N7 H7 118.9
C39 N7 H7 118.9
C4 C1 H1A 109.5
C4 C1 H1B 109.5
H1A C1 H1B 109.5
C4 C1 H1C 109.5
H1A C1 H1C 109.5
H1B C1 H1C 109.5
C4 C2 H2A 109.5
C4 C2 H2B 109.5
H2A C2 H2B 109.5
C4 C2 H2C 109.5
H2A C2 H2C 109.5
H2B C2 H2C 109.5
C4 C3 H3A 109.5
C4 C3 H3B 109.5
H3A C3 H3B 109.5
C4 C3 H3C 109.5
H3A C3 H3C 109.5
H3B C3 H3C 109.5
O1 C4 C1 101.7(4)
O1 C4 C2 112.3(4)
C1 C4 C2 109.5(5)
O1 C4 C3 110.2(4)
C1 C4 C3 112.7(5)
C2 C4 C3 110.2(4)
O2 C5 N1 124.0(4)
O2 C5 O1 124.6(4)
N1 C5 O1 111.4(4)
C8 C6 H6A 109.5
C8 C6 H6B 109.5
H6A C6 H6B 109.5
C8 C6 H6C 109.5
H6A C6 H6C 109.5
H6B C6 H6C 109.5
C8 C7 H7A 109.5
C8 C7 H7B 109.5
H7A C7 H7B 109.5
C8 C7 H7C 109.5
H7A C7 H7C 109.5
H7B C7 H7C 109.5
N1 C8 C7 111.4(4)
N1 C8 C9 110.3(4)
C7 C8 C9 111.0(4)
N1 C8 C6 108.1(4)
C7 C8 C6 109.1(4)
C9 C8 C6 106.8(4)
O3 C9 N2 123.2(4)
O3 C9 C8 119.1(4)
N2 C9 C8 117.6(4)
N2 C10 C11 112.6(4)
N2 C10 C14 114.1(4)
C11 C10 C14 103.5(4)
N2 C10 H10 108.8
C11 C10 H10 108.8
C14 C10 H10 108.8
C10 C11 C12 102.4(4)
C10 C11 H11A 111.3
C12 C11 H11A 111.3
C10 C11 H11B 111.3
C12 C11 H11B 111.3
H11A C11 H11B 109.2
C13 C12 C11 105.0(4)
C13 C12 H12A 110.8
C11 C12 H12A 110.8
C13 C12 H12B 110.8
C11 C12 H12B 110.8
H12A C12 H12B 108.8
C12 C13 C14 106.9(4)
C12 C13 H13A 110.3
C14 C13 H13A 110.3
C12 C13 H13B 110.3
C14 C13 H13B 110.3
H13A C13 H13B 108.6
C15 C14 C13 113.9(4)
C15 C14 C10 112.5(4)
C13 C14 C10 105.6(4)
C15 C14 H14 108.2
C13 C14 H14 108.2
C10 C14 H14 108.2
O4 C15 N3 123.9(5)
O4 C15 N3A 119.5(6)
N3 C15 N3A 15.3(6)
O4 C15 C14 121.6(4)
N3 C15 C14 114.4(4)
N3A C15 C14 117.6(6)
C15 N3 C16 123.0(6)
C15 N3 H3 118.5
C16 N3 H3 118.5
C21 N4 C22 122.1(7)
C21 N4 H4 118.9
C22 N4 H4 118.9
C24 N5 C25 127.7(6)
C24 N5 H5 116.2
C25 N5 H5 116.2
N3 C16 C17 112.4(7)
N3 C16 C20 113.4(7)
C17 C16 C20 103.9(6)
N3 C16 H16 109.0
C17 C16 H16 109.0
C20 C16 H16 109.0
C18 C17 C16 100.2(7)
C18 C17 H17A 111.7
C16 C17 H17A 111.7
C18 C17 H17B 111.7
C16 C17 H17B 111.7
H17A C17 H17B 109.5
C19 C18 C17 101.5(7)
C19 C18 H18A 111.5
C17 C18 H18A 111.5
C19 C18 H18B 111.5
C17 C18 H18B 111.5
H18A C18 H18B 109.3
C18 C19 C20 104.4(6)
C18 C19 H19A 110.9
C20 C19 H19A 110.9
C18 C19 H19B 110.9
C20 C19 H19B 110.9
H19A C19 H19B 108.9
C21 C20 C16 110.4(6)
C21 C20 C19 120.0(6)
C16 C20 C19 103.9(7)
C21 C20 H20 107.3
C16 C20 H20 107.3
C19 C20 H20 107.3
O5 C21 N4 123.2(9)
O5 C21 C20 121.4(8)
N4 C21 C20 115.0(6)
N4 C22 C23 109.1(6)
N4 C22 C24 115.7(6)
C23 C22 C24 108.9(7)
N4 C22 H22 107.6
C23 C22 H22 107.6
C24 C22 H22 107.6
O6 C24 N5 121.5(7)
O6 C24 C22 117.8(6)
N5 C24 C22 120.6(6)
C15 N3A C16A 124.0(8)
C15 N3A H3A1 118.0
C16A N3A H3A1 118.0
C21A N4A C22A 122.8(8)
C21A N4A H4A 118.6
C22A N4A H4A 118.6
C24A N5A C25 119.9(7)
C24A N5A H5A 120.1
C25 N5A H5A 120.1
N3A C16A C17A 111.8(9)
N3A C16A C20A 112.4(9)
C17A C16A C20A 105.3(8)
N3A C16A H16A 109.1
C17A C16A H16A 109.1
C20A C16A H16A 109.1
C18A C17A C16A 102.3(11)
C18A C17A H17C 111.3
C16A C17A H17C 111.3
C18A C17A H17D 111.3
C16A C17A H17D 111.3
H17C C17A H17D 109.2
C17A C18A C19A 104.9(11)
C17A C18A H18C 110.8
C19A C18A H18C 110.8
C17A C18A H18D 110.8
C19A C18A H18D 110.8
H18C C18A H18D 108.8
C18A C19A C20A 108.6(9)
C18A C19A H19C 110.0
C20A C19A H19C 110.0
C18A C19A H19D 110.0
C20A C19A H19D 110.0
H19C C19A H19D 108.3
C21A C20A C16A 110.9(8)
C21A C20A C19A 119.0(9)
C16A C20A C19A 101.9(8)
C21A C20A H20A 108.2
C16A C20A H20A 108.2
C19A C20A H20A 108.2
O5A C21A N4A 121.6(10)
O5A C21A C20A 121.2(10)
N4A C21A C20A 117.1(8)
N4A C22A C23A 109.5(8)
N4A C22A C24A 113.9(8)
C23A C22A C24A 110.3(10)
N4A C22A H22A 107.6
C23A C22A H22A 107.6
C24A C22A H22A 107.6
C22A C23A H23D 109.5
C22A C23A H23E 109.5
H23D C23A H23E 109.5
C22A C23A H23F 109.5
H23D C23A H23F 109.5
H23E C23A H23F 109.5
O6A C24A N5A 125.7(9)
O6A C24A C22A 119.0(8)
N5A C24A C22A 115.1(7)
N5A C25 N5 19.7(5)
N5A C25 C26 103.4(6)
N5 C25 C26 118.9(5)
N5A C25 C29 124.0(7)
N5 C25 C29 106.1(5)
C26 C25 C29 103.5(5)
N5A C25 H25A 106.6
N5 C25 H25A 109.3
C26 C25 H25A 109.3
C29 C25 H25A 109.3
N5A C25 H25B 108.3
N5 C25 H25B 111.0
C26 C25 H25B 108.3
C29 C25 H25B 108.3
H25A C25 H25B 1.7
C27 C26 C27A 48.4(7)
C27 C26 C25 105.4(6)
C27A C26 C25 103.7(7)
C27 C26 H26A 110.7
C27A C26 H26A 66.4
C25 C26 H26A 110.7
C27 C26 H26B 110.7
C27A C26 H26B 144.2
C25 C26 H26B 110.7
H26A C26 H26B 108.8
C27 C26 H26C 143.3
C27A C26 H26C 110.0
C25 C26 H26C 109.1
H26A C26 H26C 44.7
H26B C26 H26C 68.0
C27 C26 H26D 66.8
C27A C26 H26D 111.6
C25 C26 H26D 113.2
H26A C26 H26D 134.9
H26B C26 H26D 45.0
H26C C26 H26D 109.1
C28 C27 C26 102.4(6)
C28 C27 H26D 133.6
C26 C27 H26D 39.3
C28 C27 H27A 111.3
C26 C27 H27A 111.3
H26D C27 H27A 108.3
C28 C27 H27B 111.3
C26 C27 H27B 111.3
H26D C27 H27B 76.3
H27A C27 H27B 109.2
C28 C27 H28C 39.0
C26 C27 H28C 137.4
H26D C27 H28C 146.0
H27A C27 H28C 102.3
H27B C27 H28C 79.9
C28 C27A C26 102.2(6)
C28 C27A H27C 111.3
C26 C27A H27C 111.3
C28 C27A H27D 111.3
C26 C27A H27D 111.3
H27C C27A H27D 109.2
C27 C28 C27A 48.5(7)
C27 C28 C29 99.8(6)
C27A C28 C29 108.6(6)
C27 C28 H28A 111.8
C27A C28 H28A 137.8
C29 C28 H28A 111.8
C27 C28 H28B 111.8
C27A C28 H28B 64.3
C29 C28 H28B 111.8
H28A C28 H28B 109.5
C27 C28 H28C 68.6
C27A C28 H28C 109.7
C29 C28 H28C 109.9
H28A C28 H28C 44.4
H28B C28 H28C 137.3
C27 C28 H28D 149.2
C27A C28 H28D 110.8
C29 C28 H28D 109.6
H28A C28 H28D 66.0
H28B C28 H28D 48.6
H28C C28 H28D 108.3
C30 C29 C28 114.2(5)
C30 C29 C25 112.1(4)
C28 C29 C25 103.6(5)
C30 C29 H29 108.9
C28 C29 H29 108.9
C25 C29 H29 108.9
O7 C30 N6 124.4(6)
O7 C30 C29 121.7(6)
N6 C30 C29 113.9(5)
N6 C31 C35 112.8(4)
N6 C31 C32 114.5(5)
C35 C31 C32 103.2(5)
N6 C31 H31 108.7
C35 C31 H31 108.7
C32 C31 H31 108.7
C31 C32 C33 106.7(5)
C31 C32 H32A 110.4
C33 C32 H32A 110.4
C31 C32 H32B 110.4
C33 C32 H32B 110.4
H32A C32 H32B 108.6
C34 C33 C32 102.0(6)
C34 C33 H33A 111.4
C32 C33 H33A 111.4
C34 C33 H33B 111.4
C32 C33 H33B 111.4
H33A C33 H33B 109.2
C33 C34 C35 104.0(5)
C33 C34 H34A 110.9
C35 C34 H34A 110.9
C33 C34 H34B 110.9
C35 C34 H34B 110.9
H34A C34 H34B 109.0
C36 C35 C34 113.1(4)
C36 C35 C31 111.4(4)
C34 C35 C31 104.9(5)
C36 C35 H35 109.1
C34 C35 H35 109.1
C31 C35 H35 109.1
O8 C36 N7 120.4(4)
O8 C36 C35 121.7(5)
N7 C36 C35 117.8(4)
C39 C37 H37A 109.5
C39 C37 H37B 109.5
H37A C37 H37B 109.5
C39 C37 H37C 109.5
H37A C37 H37C 109.5
H37B C37 H37C 109.5
C39 C38 H38A 109.5
C39 C38 H38B 109.5
H38A C38 H38B 109.5
C39 C38 H38C 109.5
H38A C38 H38C 109.5
H38B C38 H38C 109.5
N7 C39 C40 109.5(4)
N7 C39 C37 110.3(5)
C40 C39 C37 110.7(4)
N7 C39 C38 107.9(4)
C40 C39 C38 108.9(5)
C37 C39 C38 109.4(4)
O9 C40 O10 124.7(5)
O9 C40 C39 125.6(5)
O10 C40 C39 109.6(4)
O10 C41 C42 114.1(4)
O10 C41 H41A 108.7
C42 C41 H41A 108.7
O10 C41 H41B 108.7
C42 C41 H41B 108.7
H41A C41 H41B 107.6
C43 C42 C47 117.6(5)
C43 C42 C41 123.5(5)
C47 C42 C41 118.8(4)
C42 C43 C44 121.6(5)
C42 C43 H43 119.2
C44 C43 H43 119.2
C45 C44 C43 119.5(5)
C45 C44 H44 120.2
C43 C44 H44 120.2
C44 C45 C46 120.2(5)
C44 C45 Br1 120.5(4)
C46 C45 Br1 119.3(4)
C47 C46 C45 120.0(5)
C47 C46 H46 120.0
C45 C46 H46 120.0
C46 C47 C42 121.0(5)
C46 C47 H47 119.5
C42 C47 H47 119.5

loop_
_geom_bond_atom_site_label_1
_geom_bond_atom_site_label_2
_geom_bond_distance
Br1 C45 1.894(6)
O1 C5 1.346(6)
O1 C4 1.465(6)
O2 C5 1.231(5)
O3 C9 1.246(5)
O4 C15 1.233(5)
O7 C30 1.210(7)
O8 C36 1.241(6)
O9 C40 1.211(5)
O10 C40 1.336(6)
O10 C41 1.434(6)
N1 C5 1.327(6)
N1 C8 1.451(6)
N1 H1 0.8800
N2 C9 1.328(6)
N2 C10 1.448(6)
N2 H2 0.8800
N6 C30 1.350(7)
N6 C31 1.453(8)
N6 H6 0.8800
N7 C36 1.343(6)
N7 C39 1.457(6)
N7 H7 0.8800
C1 C4 1.492(7)
C1 H1A 0.9800
C1 H1B 0.9800
C1 H1C 0.9800
C2 C4 1.507(7)
C2 H2A 0.9800
C2 H2B 0.9800
C2 H2C 0.9800
C3 C4 1.512(7)
C3 H3A 0.9800
C3 H3B 0.9800
C3 H3C 0.9800
C6 C8 1.545(7)
C6 H6A 0.9800
C6 H6B 0.9800
C6 H6C 0.9800
C7 C8 1.523(7)
C7 H7A 0.9800
C7 H7B 0.9800
C7 H7C 0.9800
C8 C9 1.532(7)
C10 C11 1.536(7)
C10 C14 1.545(7)
C10 H10 1.0000
C11 C12 1.538(8)
C11 H11A 0.9900
C11 H11B 0.9900
C12 C13 1.526(8)
C12 H12A 0.9900
C12 H12B 0.9900
C13 C14 1.532(7)
C13 H13A 0.9900
C13 H13B 0.9900
C14 C15 1.520(6)
C14 H14 1.0000
C15 N3 1.362(6)
C15 N3A 1.363(6)
O5 C21 1.257(8)
O6 C24 1.259(8)
N3 C16 1.442(7)
N3 H3 0.8800
N4 C21 1.319(11)
N4 C22 1.429(10)
N4 H4 0.8800
N5 C24 1.326(8)
N5 C25 1.462(7)
N5 H5 0.8800
C16 C17 1.539(11)
C16 C20 1.564(11)
C16 H16 1.0000
C17 C18 1.524(11)
C17 H17A 0.9900
C17 H17B 0.9900
C18 C19 1.523(12)
C18 H18A 0.9900
C18 H18B 0.9900
C19 C20 1.572(11)
C19 H19A 0.9900
C19 H19B 0.9900
C20 C21 1.526(12)
C20 H20 1.0000
C22 C23 1.509(11)
C22 C24 1.517(10)
C22 H22 1.0000
C23 H23A 0.9800
C23 H23B 0.9800
C23 H23C 0.9800
O5A C21A 1.265(9)
O6A C24A 1.246(9)
N3A C16A 1.448(9)
N3A H3A1 0.8800
N4A C21A 1.324(13)
N4A C22A 1.434(11)
N4A H4A 0.8800
N5A C24A 1.320(9)
N5A C25 1.457(7)
N5A H5A 0.8800
C16A C17A 1.543(13)
C16A C20A 1.562(13)
C16A H16A 1.0000
C17A C18A 1.503(14)
C17A H17C 0.9900
C17A H17D 0.9900
C18A C19A 1.509(15)
C18A H18C 0.9900
C18A H18D 0.9900
C19A C20A 1.566(13)
C19A H19C 0.9900
C19A H19D 0.9900
C20A C21A 1.523(13)
C20A H20A 1.0000
C22A C23A 1.498(13)
C22A C24A 1.516(11)
C22A H22A 1.0000
C23A H23D 0.9800
C23A H23E 0.9800
C23A H23F 0.9800
C25 C26 1.532(9)
C25 C29 1.569(8)
C25 H25A 1.0000
C25 H25B 1.0000
C26 C27 1.502(7)
C26 C27A 1.503(7)
C26 H26A 0.9900
C26 H26B 0.9900
C26 H26C 0.9901
C26 H26D 0.9900
C27 C28 1.500(7)
C27 H26D 1.4373
C27 H27A 0.9900
C27 H27B 0.9900
C27 H28C 1.4650
C27A C28 1.503(7)
C27A H27C 0.9900
C27A H27D 0.9900
C28 C29 1.531(8)
C28 H28A 0.9900
C28 H28B 0.9900
C28 H28C 0.9901
C28 H28D 0.9899
C29 C30 1.514(9)
C29 H29 1.0000
C31 C35 1.531(7)
C31 C32 1.556(9)
C31 H31 1.0000
C32 C33 1.577(11)
C32 H32A 0.9900
C32 H32B 0.9900
C33 C34 1.469(9)
C33 H33A 0.9900
C33 H33B 0.9900
C34 C35 1.523(8)
C34 H34A 0.9900
C34 H34B 0.9900
C35 C36 1.506(7)
C35 H35 1.0000
C37 C39 1.523(8)
C37 H37A 0.9800
C37 H37B 0.9800
C37 H37C 0.9800
C38 C39 1.538(8)
C38 H38A 0.9800
C38 H38B 0.9800
C38 H38C 0.9800
C39 C40 1.515(7)
C41 C42 1.485(7)
C41 H41A 0.9900
C41 H41B 0.9900
C42 C43 1.376(7)
C42 C47 1.398(7)
C43 C44 1.399(8)
C43 H43 0.9500
C44 C45 1.357(9)
C44 H44 0.9500
C45 C46 1.389(8)
C46 C47 1.373(7)
C46 H46 0.9500
C47 H47 0.9500

loop_
_geom_hbond_atom_site_label_D
_geom_hbond_atom_site_label_H
_geom_hbond_atom_site_label_A
_geom_hbond_distance_DH
_geom_hbond_distance_HA
_geom_hbond_distance_DA
_geom_hbond_angle_DHA
_geom_hbond_site_symmetry_A
N1 H1 O8 0.88 1.99 2.866(5) 175.8 1_465
N2 H2 O9 0.88 2.29 3.046(5) 144.1 1_465
N6 H6 O5 0.88 2.09 2.939(7) 162.3 .
N6 H6 O5A 0.88 2.10 2.911(9) 153.8 .
N7 H7 O6 0.88 1.89 2.774(7) 178.0 .
N7 H7 O6A 0.88 2.02 2.876(8) 162.9 .
N3 H3 O2 0.88 2.08 2.858(6) 146.5 .
N4 H4 O3 0.88 2.04 2.828(7) 148.4 .
N5 H5 O4 0.88 2.02 2.843(7) 154.2 .
N3A H3A1 O2 0.88 2.06 2.893(9) 157.9 .
N4A H4A O3 0.88 2.05 2.822(9) 145.9 .
N5A H5A O4 0.88 1.97 2.804(9) 156.6 .

loop_
_geom_torsion_atom_site_label_1
_geom_torsion_atom_site_label_2
_geom_torsion_atom_site_label_3
_geom_torsion_atom_site_label_4
_geom_torsion
C5 O1 C4 C1 177.4(4)
C5 O1 C4 C2 -65.6(6)
C5 O1 C4 C3 57.7(6)
C8 N1 C5 O2 7.1(7)
C8 N1 C5 O1 -172.2(4)
C4 O1 C5 O2 6.8(7)
C4 O1 C5 N1 -173.9(4)
C5 N1 C8 C7 64.6(6)
C5 N1 C8 C9 -59.1(6)
C5 N1 C8 C6 -175.6(4)
C10 N2 C9 O3 -0.8(7)
C10 N2 C9 C8 -177.0(4)
N1 C8 C9 O3 145.5(4)
C7 C8 C9 O3 21.5(6)
C6 C8 C9 O3 -97.3(5)
N1 C8 C9 N2 -38.2(6)
C7 C8 C9 N2 -162.1(4)
C6 C8 C9 N2 79.1(5)
C9 N2 C10 C11 138.1(5)
C9 N2 C10 C14 -104.3(5)
N2 C10 C11 C12 164.0(4)
C14 C10 C11 C12 40.3(5)
C10 C11 C12 C13 -36.9(5)
C11 C12 C13 C14 19.2(6)
C12 C13 C14 C15 129.9(5)
C12 C13 C14 C10 5.9(5)
N2 C10 C14 C15 83.6(5)
C11 C10 C14 C15 -153.7(4)
N2 C10 C14 C13 -151.5(4)
C11 C10 C14 C13 -28.8(5)
C13 C14 C15 O4 -19.6(6)
C10 C14 C15 O4 100.5(5)
C13 C14 C15 N3 156.7(5)
C10 C14 C15 N3 -83.2(6)
C13 C14 C15 N3A 173.3(7)
C10 C14 C15 N3A -66.6(8)
O4 C15 N3 C16 -4.4(11)
N3A C15 N3 C16 74(2)
C14 C15 N3 C16 179.4(7)
C15 N3 C16 C17 140.3(8)
C15 N3 C16 C20 -102.3(8)
N3 C16 C17 C18 165.8(7)
C20 C16 C17 C18 42.9(7)
C16 C17 C18 C19 -51.1(8)
C17 C18 C19 C20 39.6(8)
N3 C16 C20 C21 89.2(7)
C17 C16 C20 C21 -148.4(6)
N3 C16 C20 C19 -140.9(6)
C17 C16 C20 C19 -18.5(7)
C18 C19 C20 C21 111.1(8)
C18 C19 C20 C16 -12.7(8)
C22 N4 C21 O5 9.1(11)
C22 N4 C21 C20 -178.0(6)
C16 C20 C21 O5 93.7(8)
C19 C20 C21 O5 -26.9(11)
C16 C20 C21 N4 -79.3(8)
C19 C20 C21 N4 160.1(7)
C21 N4 C22 C23 168.6(7)
C21 N4 C22 C24 -68.2(10)
C25 N5 C24 O6 -2.2(15)
C25 N5 C24 C22 175.2(7)
N4 C22 C24 O6 160.3(8)
C23 C22 C24 O6 -76.5(10)
N4 C22 C24 N5 -17.2(12)
C23 C22 C24 N5 106.0(9)
O4 C15 N3A C16A 7.9(15)
N3 C15 N3A C16A -103(3)
C14 C15 N3A C16A 175.3(9)
C15 N3A C16A C17A 133.2(12)
C15 N3A C16A C20A -108.6(12)
N3A C16A C17A C18A 162.9(16)
C20A C16A C17A C18A 40.6(17)
C16A C17A C18A C19A -39(2)
C17A C18A C19A C20A 23(3)
N3A C16A C20A C21A 84.7(10)
C17A C16A C20A C21A -153.4(9)
N3A C16A C20A C19A -147.7(10)
C17A C16A C20A C19A -25.8(11)
C18A C19A C20A C21A 124(2)
C18A C19A C20A C16A 2(2)
C22A N4A C21A O5A 3.8(17)
C22A N4A C21A C20A -179.7(9)
C16A C20A C21A O5A 99.2(11)
C19A C20A C21A O5A -18.3(16)
C16A C20A C21A N4A -77.3(12)
C19A C20A C21A N4A 165.1(10)
C21A N4A C22A C23A 179.1(11)
C21A N4A C22A C24A -56.8(14)
C25 N5A C24A O6A -21(2)
C25 N5A C24A C22A 164.3(10)
N4A C22A C24A O6A 149.1(12)
C23A C22A C24A O6A -87.2(14)
N4A C22A C24A N5A -36.1(15)
C23A C22A C24A N5A 87.5(14)
C24A N5A C25 N5 -82.9(16)
C24A N5A C25 C26 133.1(12)
C24A N5A C25 C29 -110.2(12)
C24 N5 C25 N5A 87.8(15)
C24 N5 C25 C26 128.5(9)
C24 N5 C25 C29 -115.6(9)
N5A C25 C26 C27 119.0(7)
N5 C25 C26 C27 105.9(7)
C29 C25 C26 C27 -11.4(7)
N5A C25 C26 C27A 169.1(8)
N5 C25 C26 C27A 156.0(7)
C29 C25 C26 C27A 38.7(7)
C27A C26 C27 C28 -56.1(6)
C25 C26 C27 C28 38.7(8)
C27 C26 C27A C28 55.9(6)
C25 C26 C27A C28 -42.7(10)
C26 C27 C28 C27A 56.1(6)
C26 C27 C28 C29 -50.1(8)
C26 C27A C28 C27 -56.0(6)
C26 C27A C28 C29 30.7(11)
C27 C28 C29 C30 164.6(6)
C27A C28 C29 C30 115.3(8)
C27 C28 C29 C25 42.5(6)
C27A C28 C29 C25 -6.9(8)
N5A C25 C29 C30 100.5(7)
N5 C25 C29 C30 91.3(6)
C26 C25 C29 C30 -142.8(5)
N5A C25 C29 C28 -135.9(7)
N5 C25 C29 C28 -145.2(5)
C26 C25 C29 C28 -19.2(6)
C31 N6 C30 O7 -5.0(8)
C31 N6 C30 C29 173.7(5)
C28 C29 C30 O7 -15.1(7)
C25 C29 C30 O7 102.2(6)
C28 C29 C30 N6 166.1(5)
C25 C29 C30 N6 -76.5(6)
C30 N6 C31 C35 -113.5(5)
C30 N6 C31 C32 128.8(6)
N6 C31 C32 C33 122.7(6)
C35 C31 C32 C33 -0.4(7)
C31 C32 C33 C34 26.1(8)
C32 C33 C34 C35 -41.7(7)
C33 C34 C35 C36 164.7(5)
C33 C34 C35 C31 43.2(6)
N6 C31 C35 C36 88.3(5)
C32 C31 C35 C36 -147.5(5)
N6 C31 C35 C34 -149.0(5)
C32 C31 C35 C34 -24.8(6)
C39 N7 C36 O8 0.7(7)
C39 N7 C36 C35 177.6(5)
C34 C35 C36 O8 -37.2(7)
C31 C35 C36 O8 80.7(6)
C34 C35 C36 N7 146.0(5)
C31 C35 C36 N7 -96.2(5)
C36 N7 C39 C40 -47.0(6)
C36 N7 C39 C37 75.0(6)
C36 N7 C39 C38 -165.5(5)
C41 O10 C40 O9 -8.0(7)
C41 O10 C40 C39 175.9(4)
N7 C39 C40 O9 131.9(5)
C37 C39 C40 O9 10.1(7)
C38 C39 C40 O9 -110.2(6)
N7 C39 C40 O10 -52.0(5)
C37 C39 C40 O10 -173.8(4)
C38 C39 C40 O10 65.9(5)
C40 O10 C41 C42 79.5(5)
O10 C41 C42 C43 -2.4(7)
O10 C41 C42 C47 178.1(4)
C47 C42 C43 C44 2.7(8)
C41 C42 C43 C44 -176.9(5)
C42 C43 C44 C45 -2.5(9)
C43 C44 C45 C46 0.6(9)
C43 C44 C45 Br1 178.6(4)
C44 C45 C46 C47 1.1(9)
Br1 C45 C46 C47 -176.9(4)
C45 C46 C47 C42 -0.9(8)
C43 C42 C47 C46 -0.9(8)
C41 C42 C47 C46 178.6(5)

loop_
_platon_squeeze_void_nr
_platon_squeeze_void_average_x
_platon_squeeze_void_average_y
_platon_squeeze_void_average_z
_platon_squeeze_void_volume
_platon_squeeze_void_count_electrons
1 0.000 -0.019 0.000 235.8 60.5
2 0.919 -0.008 0.607 11.6 2.0
3 0.080 0.492 0.393 11.6 2.1
The volume occupied by solvent is
9.0 percent of the unit cell.
